data_4347552
loop_
_publ_author_name
'Raj, Pushap'
'Singh, Amanpreet'
'Kaur, Kamalpreet'
'Aree, Thammarat'
'Singh, Ajnesh'
'Singh, Narinder'

_publ_contact_author
;
     Dr. Narinde Singh
     Department of Chemistry
     Indian Institute of technology
     Ropar, Punjab-140001
     India
;
_publ_section_title
;
 Fluorescent Chemosensors for Selective and Sensitive Detection of
 Phosmet/Chlorpyrifos with Octahedral Ni(2+) Complexes.
;
_journal_issue 10
_journal_name_full 'Inorganic chemistry'
_journal_page_first 4874
_journal_page_last 4883
_journal_paper_doi 10.1021/acs.inorgchem.6b00332
_journal_volume 55
_journal_year 2016
_chemical_formula_moiety 'C26 H18 N4 Ni O7 S2, H2 O'
_chemical_formula_sum 'C26 H20 N4 Ni O8 S2'
_chemical_formula_weight 639.29
_chemical_melting_point ?
_space_group_IT_number 14
_space_group_name_Hall '-P 2ybc'
_space_group_name_H-M_alt 'P 1 21/c 1'
_symmetry_cell_setting monoclinic
_symmetry_space_group_name_H-M 'P 1 21/c 1'
_atom_sites_solution_hydrogens geom
_atom_sites_solution_primary direct
_atom_sites_solution_secondary difmap
_audit_creation_method SHELXL-97
_cell_angle_alpha 90.00
_cell_angle_beta 97.566(4)
_cell_angle_gamma 90.00
_cell_formula_units_Z 8
_cell_length_a 13.7815(17)
_cell_length_b 13.8543(18)
_cell_length_c 27.356(4)
_cell_measurement_reflns_used 452
_cell_measurement_temperature 290(2)
_cell_measurement_theta_max 25.00
_cell_measurement_theta_min 2.46
_cell_volume 5177.7(12)
_computing_cell_refinement 'APEX2 (Bruker, 2010); SAINT (Bruker, 2009)'
_computing_data_collection 'APEX2 (Bruker, 2010)'
_computing_data_reduction 'SAINT (Bruker, 2009);XPREP(Sheldrick,2008)'
_computing_molecular_graphics 'XP (Siemens)'
_computing_publication_material SHELXL-97
_computing_structure_refinement 'SHELXTL (Sheldrick, 2008)'
_computing_structure_solution 'SHELXS-97 (Sheldrick, 2008)'
_diffrn_ambient_temperature 293(2)
_diffrn_measured_fraction_theta_full 0.974
_diffrn_measured_fraction_theta_max 0.974
_diffrn_measurement_device_type 'Bruker D8 Venture PHOTON 100 CMOS'
_diffrn_measurement_method 'phi scan'
_diffrn_radiation_monochromator mirrors
_diffrn_radiation_source 'INCOATEC Imus micro-focus source'
_diffrn_radiation_type MoK\a
_diffrn_radiation_wavelength 0.71073
_diffrn_reflns_av_R_equivalents 0.1256
_diffrn_reflns_av_sigmaI/netI 0.1065
_diffrn_reflns_limit_h_max 16
_diffrn_reflns_limit_h_min -16
_diffrn_reflns_limit_k_max 16
_diffrn_reflns_limit_k_min -15
_diffrn_reflns_limit_l_max 32
_diffrn_reflns_limit_l_min -32
_diffrn_reflns_number 90381
_diffrn_reflns_theta_full 25.00
_diffrn_reflns_theta_max 25.00
_diffrn_reflns_theta_min 2.46
_exptl_absorpt_coefficient_mu 0.971
_exptl_absorpt_correction_T_max 0.845
_exptl_absorpt_correction_T_min 0.762
_exptl_absorpt_correction_type multi-scan
_exptl_absorpt_process_details 'SADABS; (sheldrick, 2003)'
_exptl_crystal_colour yellow
_exptl_crystal_density_diffrn 1.640
_exptl_crystal_density_method 'not measured'
_exptl_crystal_description prism
_exptl_crystal_F_000 2624
_exptl_crystal_size_max .3
_exptl_crystal_size_mid .3
_exptl_crystal_size_min .2
_refine_diff_density_max 1.695
_refine_diff_density_min -0.558
_refine_diff_density_rms 0.109
_refine_ls_extinction_method none
_refine_ls_goodness_of_fit_ref 1.025
_refine_ls_hydrogen_treatment constr
_refine_ls_matrix_type full
_refine_ls_number_parameters 748
_refine_ls_number_reflns 8896
_refine_ls_number_restraints 0
_refine_ls_restrained_S_all 1.025
_refine_ls_R_factor_all 0.1461
_refine_ls_R_factor_gt 0.0772
_refine_ls_shift/su_max 0.000
_refine_ls_shift/su_mean 0.000
_refine_ls_structure_factor_coef Fsqd
_refine_ls_weighting_details 'calc w=1/[\s^2^(Fo^2^)+(0.0444P)^2^+29.9131P] where P=(Fo^2^+2Fc^2^)/3'
_refine_ls_weighting_scheme calc
_refine_ls_wR_factor_gt 0.1411
_refine_ls_wR_factor_ref 0.1572
_reflns_number_gt 5626
_reflns_number_total 8896
_reflns_threshold_expression >2sigma(I)
_cod_data_source_file ic6b00332_si_002.cif
_cod_data_source_block NS3
_cod_depositor_comments
;
The following automatic conversions were performed:

data item '_chemical_melting_point' value 'not measured' was changed
to '?' -- the value is undefined or not given.

data item '_symmetry_cell_setting' value 'Monoclinic' was changed to
'monoclinic' in accordance with the
/home/saulius/struct/COD-crude-data/automatic-downloads/DataCite-retrospective/ACS/depositions/lib/dictionaries/cif_core.dic
dictionary named 'cif_core.dic' version 2.4.2 last updated on
2011-04-26.

Automatic conversion script
Id: cif_fix_values 6909 2019-04-08 15:41:33Z antanas 
;
_cod_original_cell_volume 5177.7(11)
_cod_original_sg_symbol_H-M P21/c
_cod_database_code 4347552

loop_
_symmetry_equiv_pos_as_xyz
'x, y, z'
'-x, y+1/2, -z+1/2'
'-x, -y, -z'
'x, -y-1/2, z-1/2'

loop_
_atom_site_label
_atom_site_type_symbol
_atom_site_fract_x
_atom_site_fract_y
_atom_site_fract_z
_atom_site_U_iso_or_equiv
_atom_site_adp_type
_atom_site_occupancy
_atom_site_symmetry_multiplicity
_atom_site_calc_flag
_atom_site_refinement_flags
_atom_site_disorder_assembly
_atom_site_disorder_group
Ni1 Ni 0.20167(5) 0.19631(6) 0.40268(3) 0.0225(2) Uani 1 1 d . . .
Ni2 Ni 0.48367(5) 0.22398(6) 0.05324(3) 0.0235(2) Uani 1 1 d . . .
S1 S 0.11992(11) 0.13046(12) 0.46886(5) 0.0244(4) Uani 1 1 d . . .
S2 S 0.04075(12) 0.01185(12) 0.43980(6) 0.0286(4) Uani 1 1 d . . .
S3 S 0.54732(12) 0.15523(13) -0.01811(5) 0.0276(4) Uani 1 1 d . . .
S4 S 0.62810(13) 0.03440(13) 0.00488(6) 0.0325(4) Uani 1 1 d . . .
O1 O 0.2478(3) 0.2657(3) 0.34523(14) 0.0292(11) Uani 1 1 d . . .
O2 O -0.0786(4) 0.3257(4) 0.16621(17) 0.0546(15) Uani 1 1 d . . .
O3 O 0.0488(4) 0.3042(4) 0.12844(17) 0.0582(16) Uani 1 1 d . . .
O4 O 0.3314(3) 0.1288(3) 0.42075(14) 0.0268(10) Uani 1 1 d . . .
O5 O 0.6232(4) 0.0123(5) 0.27563(18) 0.075(2) Uani 1 1 d . . .
O6 O 0.4869(3) -0.0126(4) 0.22979(16) 0.0461(14) Uani 1 1 d . . .
O7 O 0.3460(3) 0.1774(3) 0.03828(14) 0.0276(11) Uani 1 1 d . . .
O8 O 0.0528(3) 0.0269(4) 0.17486(16) 0.0429(13) Uani 1 1 d . . .
O9 O 0.1880(3) -0.0235(4) 0.21555(16) 0.0397(13) Uani 1 1 d . . .
O10 O 0.4553(3) 0.2876(3) 0.11581(15) 0.0293(11) Uani 1 1 d . . .
O11 O 0.6902(4) 0.2750(5) 0.32509(17) 0.073(2) Uani 1 1 d . . .
O12 O 0.8095(4) 0.2642(4) 0.28227(17) 0.0513(14) Uani 1 1 d . . .
O13 O 0.4354(3) 0.3480(3) 0.01204(16) 0.0419(13) Uani 1 1 d . . .
H13A H 0.4154 0.3323 -0.0164 0.050 Uiso 1 1 calc R . .
H13B H 0.3903 0.3735 0.0281 0.050 Uiso 1 1 d R . .
O14 O 0.2559(3) 0.3107(3) 0.44724(15) 0.0317(11) Uani 1 1 d . . .
H14A H 0.2784 0.2902 0.4745 0.038 Uiso 1 1 calc R . .
H14B H 0.3007 0.3428 0.4345 0.038 Uiso 1 1 d R . .
N1 N 0.0733(3) 0.2713(4) 0.38836(16) 0.0220(12) Uani 1 1 d . . .
N2 N 0.0094(5) 0.3102(4) 0.1667(2) 0.0416(16) Uani 1 1 d . . .
N3 N 0.1612(3) 0.0796(4) 0.35827(17) 0.0216(12) Uani 1 1 d . . .
N4 N 0.5333(4) 0.0101(5) 0.2694(2) 0.0428(16) Uani 1 1 d . . .
N5 N 0.6189(3) 0.2852(4) 0.06412(17) 0.0230(12) Uani 1 1 d . . .
N6 N 0.7222(5) 0.2713(4) 0.2855(2) 0.0421(16) Uani 1 1 d . . .
N7 N 0.5161(4) 0.0969(4) 0.09174(16) 0.0214(12) Uani 1 1 d . . .
N8 N 0.1425(4) 0.0167(4) 0.17956(19) 0.0324(14) Uani 1 1 d . . .
C1 C 0.0318(4) 0.2242(5) 0.4685(2) 0.0263(15) Uani 1 1 d . . .
C2 C -0.0171(4) 0.2378(5) 0.5089(2) 0.0272(16) Uani 1 1 d . . .
H2A H -0.0068 0.1955 0.5355 0.033 Uiso 1 1 calc R . .
C3 C -0.0813(5) 0.3142(5) 0.5100(2) 0.0331(17) Uani 1 1 d . . .
H3A H -0.1153 0.3232 0.5368 0.040 Uiso 1 1 calc R . .
C4 C -0.0938(5) 0.3768(5) 0.4705(2) 0.0375(18) Uani 1 1 d . . .
H4A H -0.1370 0.4283 0.4710 0.045 Uiso 1 1 calc R . .
C5 C -0.0443(5) 0.3651(5) 0.4304(2) 0.0314(17) Uani 1 1 d . . .
H5A H -0.0526 0.4095 0.4048 0.038 Uiso 1 1 calc R . .
C6 C 0.0180(4) 0.2869(5) 0.4283(2) 0.0243(15) Uani 1 1 d . . .
C7 C 0.0377(5) 0.2981(5) 0.3445(2) 0.0275(16) Uani 1 1 d . . .
H7A H -0.0260 0.3217 0.3403 0.033 Uiso 1 1 calc R . .
C8 C 0.0875(5) 0.2947(4) 0.3017(2) 0.0238(15) Uani 1 1 d . . .
C9 C 0.0310(5) 0.3078(5) 0.2562(2) 0.0288(16) Uani 1 1 d . . .
H9A H -0.0354 0.3215 0.2548 0.035 Uiso 1 1 calc R . .
C10 C 0.0718(5) 0.3009(5) 0.2136(2) 0.0341(17) Uani 1 1 d . . .
C11 C 0.1716(5) 0.2855(5) 0.2148(2) 0.0403(19) Uani 1 1 d . . .
H11A H 0.1993 0.2821 0.1856 0.048 Uiso 1 1 calc R . .
C12 C 0.2290(5) 0.2753(5) 0.2592(2) 0.0383(18) Uani 1 1 d . . .
H12A H 0.2958 0.2659 0.2594 0.046 Uiso 1 1 calc R . .
C13 C 0.1916(5) 0.2782(5) 0.3044(2) 0.0282(16) Uani 1 1 d . . .
C14 C -0.0017(4) 0.0399(5) 0.3773(2) 0.0253(15) Uani 1 1 d . . .
C15 C -0.1013(5) 0.0270(5) 0.3621(3) 0.0350(18) Uani 1 1 d . . .
H15A H -0.1433 0.0115 0.3849 0.042 Uiso 1 1 calc R . .
C16 C -0.1370(5) 0.0374(5) 0.3130(3) 0.0411(19) Uani 1 1 d . . .
H16A H -0.2035 0.0288 0.3028 0.049 Uiso 1 1 calc R . .
C17 C -0.0764(5) 0.0602(5) 0.2789(2) 0.0380(18) Uani 1 1 d . . .
H17A H -0.1015 0.0678 0.2458 0.046 Uiso 1 1 calc R . .
C18 C 0.0223(4) 0.0719(5) 0.2940(2) 0.0287(16) Uani 1 1 d . . .
H18A H 0.0637 0.0868 0.2709 0.034 Uiso 1 1 calc R . .
C19 C 0.0605(4) 0.0618(5) 0.3429(2) 0.0225(15) Uani 1 1 d . . .
C20 C 0.2232(4) 0.0401(5) 0.3330(2) 0.0263(16) Uani 1 1 d . . .
H20A H 0.1990 -0.0013 0.3075 0.032 Uiso 1 1 calc R . .
C21 C 0.3284(4) 0.0558(5) 0.3416(2) 0.0241(15) Uani 1 1 d . . .
C22 C 0.3816(4) 0.0267(5) 0.3041(2) 0.0269(16) Uani 1 1 d . . .
H22A H 0.3489 0.0015 0.2750 0.032 Uiso 1 1 calc R . .
C23 C 0.4816(5) 0.0348(5) 0.3098(2) 0.0318(17) Uani 1 1 d . . .
C24 C 0.5323(5) 0.0676(6) 0.3541(3) 0.044(2) Uani 1 1 d . . .
H24A H 0.6003 0.0702 0.3582 0.053 Uiso 1 1 calc R . .
C25 C 0.4818(5) 0.0960(6) 0.3914(3) 0.043(2) Uani 1 1 d . . .
H25A H 0.5164 0.1168 0.4211 0.051 Uiso 1 1 calc R . .
C26 C 0.3772(4) 0.0945(5) 0.3860(2) 0.0282(16) Uani 1 1 d . . .
C27 C 0.6740(4) 0.0495(5) 0.0677(2) 0.0268(16) Uani 1 1 d . . .
C28 C 0.7725(5) 0.0273(5) 0.0815(3) 0.0369(18) Uani 1 1 d . . .
H28A H 0.8135 0.0194 0.0574 0.044 Uiso 1 1 calc R . .
C29 C 0.8096(5) 0.0171(6) 0.1305(3) 0.047(2) Uani 1 1 d . . .
H29A H 0.8752 0.0017 0.1395 0.056 Uiso 1 1 calc R . .
C30 C 0.7494(5) 0.0297(5) 0.1659(3) 0.0411(19) Uani 1 1 d . . .
H30A H 0.7736 0.0200 0.1989 0.049 Uiso 1 1 calc R . .
C31 C 0.6533(5) 0.0567(5) 0.1530(2) 0.0315(17) Uani 1 1 d . . .
H31A H 0.6146 0.0692 0.1777 0.038 Uiso 1 1 calc R . .
C32 C 0.6137(4) 0.0655(5) 0.1047(2) 0.0245(15) Uani 1 1 d . . .
C33 C 0.4514(4) 0.0531(5) 0.1144(2) 0.0254(16) Uani 1 1 d . . .
H33A H 0.4730 0.0022 0.1352 0.030 Uiso 1 1 calc R . .
C34 C 0.3482(4) 0.0773(5) 0.10982(19) 0.0214(15) Uani 1 1 d . . .
C35 C 0.2938(4) 0.0375(5) 0.1443(2) 0.0235(15) Uani 1 1 d . . .
H35A H 0.3246 -0.0015 0.1693 0.028 Uiso 1 1 calc R . .
C36 C 0.1951(4) 0.0551(5) 0.1417(2) 0.0259(16) Uani 1 1 d . . .
C37 C 0.1462(5) 0.1072(5) 0.1029(2) 0.0293(16) Uani 1 1 d . . .
H37A H 0.0789 0.1165 0.1007 0.035 Uiso 1 1 calc R . .
C38 C 0.1969(5) 0.1445(5) 0.0682(2) 0.0314(17) Uani 1 1 d . . .
H38A H 0.1631 0.1774 0.0416 0.038 Uiso 1 1 calc R . .
C39 C 0.2997(4) 0.1350(5) 0.0711(2) 0.0263(16) Uani 1 1 d . . .
C40 C 0.6385(4) 0.2453(5) -0.0195(2) 0.0276(16) Uani 1 1 d . . .
C41 C 0.6812(5) 0.2580(5) -0.0624(2) 0.0300(16) Uani 1 1 d . . .
H41A H 0.6642 0.2176 -0.0893 0.036 Uiso 1 1 calc R . .
C42 C 0.7487(5) 0.3304(5) -0.0649(2) 0.0322(17) Uani 1 1 d . . .
H42A H 0.7778 0.3391 -0.0933 0.039 Uiso 1 1 calc R . .
C43 C 0.7727(5) 0.3898(5) -0.0248(2) 0.0370(19) Uani 1 1 d . . .
H43A H 0.8177 0.4393 -0.0265 0.044 Uiso 1 1 calc R . .
C44 C 0.7307(5) 0.3769(5) 0.0178(2) 0.0320(17) Uani 1 1 d . . .
H44A H 0.7465 0.4186 0.0443 0.038 Uiso 1 1 calc R . .
C45 C 0.6657(4) 0.3026(5) 0.0213(2) 0.0261(16) Uani 1 1 d . . .
C46 C 0.6653(4) 0.3008(5) 0.1073(2) 0.0237(15) Uani 1 1 d . . .
H46A H 0.7303 0.3201 0.1094 0.028 Uiso 1 1 calc R . .
C47 C 0.6241(4) 0.2908(5) 0.1525(2) 0.0248(15) Uani 1 1 d . . .
C48 C 0.6883(5) 0.2863(5) 0.1963(2) 0.0281(16) Uani 1 1 d . . .
H48A H 0.7554 0.2896 0.1953 0.034 Uiso 1 1 calc R . .
C49 C 0.6537(5) 0.2772(5) 0.2406(2) 0.0307(17) Uani 1 1 d . . .
C50 C 0.5535(5) 0.2724(6) 0.2438(2) 0.044(2) Uani 1 1 d . . .
H50A H 0.5307 0.2661 0.2742 0.053 Uiso 1 1 calc R . .
C51 C 0.4900(5) 0.2770(6) 0.2014(2) 0.0399(19) Uani 1 1 d . . .
H51A H 0.4233 0.2750 0.2036 0.048 Uiso 1 1 calc R . .
C52 C 0.5199(5) 0.2845(5) 0.1546(2) 0.0279(16) Uani 1 1 d . . .
O1W O 0.2884(7) 0.3944(8) 0.0892(6) 0.074(4) Uani 0.74(3) 1 d P A 1
O2W O 0.4453(7) 0.3261(7) 0.3443(5) 0.081(5) Uani 0.74(3) 1 d P A 1
O1WA O 0.284(3) 0.376(3) 0.1158(17) 0.081(12) Uiso 0.26(3) 1 d P A 2
O2WA O 0.418(4) 0.344(3) 0.374(2) 0.135(18) Uiso 0.26(3) 1 d P A 2

loop_
_atom_site_aniso_label
_atom_site_aniso_U_11
_atom_site_aniso_U_22
_atom_site_aniso_U_33
_atom_site_aniso_U_23
_atom_site_aniso_U_13
_atom_site_aniso_U_12
Ni1 0.0182(4) 0.0295(5) 0.0201(4) -0.0012(4) 0.0034(3) 0.0003(4)
Ni2 0.0180(4) 0.0331(6) 0.0197(4) 0.0015(4) 0.0042(3) -0.0030(4)
S1 0.0244(9) 0.0288(11) 0.0203(8) 0.0025(7) 0.0035(6) 0.0038(8)
S2 0.0300(10) 0.0268(11) 0.0309(9) 0.0018(8) 0.0116(7) -0.0013(8)
S3 0.0274(9) 0.0352(11) 0.0206(8) -0.0016(7) 0.0042(7) -0.0095(8)
S4 0.0400(11) 0.0299(11) 0.0304(9) -0.0046(8) 0.0155(8) -0.0042(9)
O1 0.029(2) 0.036(3) 0.023(2) 0.003(2) 0.0054(19) -0.004(2)
O2 0.055(4) 0.075(4) 0.031(3) 0.009(3) -0.004(3) -0.006(3)
O3 0.099(5) 0.058(4) 0.019(3) 0.001(2) 0.010(3) 0.022(3)
O4 0.017(2) 0.041(3) 0.023(2) -0.007(2) 0.0044(18) 0.001(2)
O5 0.015(3) 0.164(7) 0.047(3) -0.014(4) 0.011(2) 0.002(3)
O6 0.029(3) 0.087(4) 0.024(3) 0.003(3) 0.010(2) 0.001(3)
O7 0.018(2) 0.042(3) 0.022(2) 0.003(2) 0.0007(18) -0.006(2)
O8 0.019(3) 0.075(4) 0.038(3) -0.005(3) 0.015(2) -0.011(3)
O9 0.025(3) 0.068(4) 0.028(3) 0.004(2) 0.012(2) -0.006(3)
O10 0.024(2) 0.039(3) 0.026(2) -0.003(2) 0.0070(19) -0.001(2)
O11 0.072(4) 0.134(6) 0.015(3) 0.003(3) 0.011(3) -0.012(4)
O12 0.047(3) 0.070(4) 0.035(3) 0.006(3) -0.004(2) 0.006(3)
O13 0.032(3) 0.055(4) 0.034(3) 0.011(2) -0.009(2) -0.008(2)
O14 0.036(3) 0.026(3) 0.030(2) -0.002(2) -0.006(2) -0.005(2)
N1 0.023(3) 0.027(3) 0.017(3) 0.001(2) 0.004(2) 0.002(2)
N2 0.068(5) 0.031(4) 0.026(3) 0.004(3) 0.006(3) 0.003(4)
N3 0.019(3) 0.027(3) 0.021(3) -0.002(2) 0.008(2) -0.006(2)
N4 0.026(4) 0.076(5) 0.028(3) 0.007(3) 0.010(3) 0.003(3)
N5 0.022(3) 0.027(3) 0.020(3) 0.003(2) 0.003(2) 0.001(2)
N6 0.056(5) 0.045(4) 0.024(3) 0.002(3) 0.003(3) -0.007(4)
N7 0.025(3) 0.027(3) 0.013(2) 0.002(2) 0.005(2) 0.003(3)
N8 0.029(4) 0.046(4) 0.022(3) -0.005(3) 0.006(3) -0.005(3)
C1 0.022(3) 0.026(4) 0.030(4) -0.004(3) 0.002(3) -0.005(3)
C2 0.028(4) 0.032(4) 0.023(3) -0.001(3) 0.009(3) -0.004(3)
C3 0.034(4) 0.043(5) 0.026(4) -0.004(3) 0.018(3) -0.001(4)
C4 0.034(4) 0.044(5) 0.036(4) 0.001(4) 0.014(3) 0.011(4)
C5 0.033(4) 0.034(5) 0.026(4) 0.005(3) 0.004(3) 0.011(4)
C6 0.019(3) 0.033(4) 0.021(3) -0.001(3) 0.003(3) -0.001(3)
C7 0.025(4) 0.029(4) 0.028(4) 0.001(3) 0.001(3) 0.002(3)
C8 0.035(4) 0.022(4) 0.014(3) 0.008(3) 0.006(3) 0.005(3)
C9 0.036(4) 0.023(4) 0.027(4) 0.003(3) 0.004(3) 0.003(3)
C10 0.051(5) 0.036(5) 0.016(3) 0.000(3) 0.005(3) -0.002(4)
C11 0.054(5) 0.045(5) 0.026(4) 0.005(3) 0.018(3) 0.005(4)
C12 0.036(4) 0.048(5) 0.034(4) 0.002(4) 0.016(3) 0.005(4)
C13 0.034(4) 0.024(4) 0.027(4) -0.001(3) 0.008(3) -0.008(3)
C14 0.025(4) 0.021(4) 0.030(4) -0.006(3) 0.007(3) 0.003(3)
C15 0.018(4) 0.043(5) 0.046(4) -0.012(4) 0.014(3) -0.008(3)
C16 0.021(4) 0.047(5) 0.054(5) -0.010(4) 0.001(3) -0.001(4)
C17 0.033(4) 0.053(5) 0.026(4) -0.002(3) -0.001(3) 0.006(4)
C18 0.022(4) 0.040(5) 0.026(4) -0.006(3) 0.008(3) -0.002(3)
C19 0.014(3) 0.022(4) 0.033(4) -0.005(3) 0.009(3) 0.002(3)
C20 0.026(4) 0.031(4) 0.023(3) -0.003(3) 0.005(3) -0.002(3)
C21 0.023(3) 0.027(4) 0.024(3) 0.001(3) 0.006(3) 0.002(3)
C22 0.021(4) 0.031(4) 0.028(4) -0.002(3) 0.003(3) 0.000(3)
C23 0.025(4) 0.047(5) 0.025(4) 0.001(3) 0.008(3) 0.001(3)
C24 0.013(3) 0.075(6) 0.045(4) -0.003(4) 0.005(3) 0.000(4)
C25 0.019(4) 0.073(6) 0.036(4) -0.016(4) 0.000(3) -0.001(4)
C26 0.022(4) 0.033(4) 0.029(4) 0.007(3) 0.004(3) 0.003(3)
C27 0.022(4) 0.023(4) 0.037(4) 0.002(3) 0.012(3) -0.008(3)
C28 0.026(4) 0.022(4) 0.066(5) 0.001(4) 0.019(4) 0.003(3)
C29 0.022(4) 0.051(6) 0.064(6) 0.002(4) -0.002(4) 0.002(4)
C30 0.031(4) 0.053(5) 0.037(4) 0.003(4) -0.006(3) -0.006(4)
C31 0.023(4) 0.038(5) 0.034(4) 0.002(3) 0.005(3) -0.006(3)
C32 0.013(3) 0.030(4) 0.031(4) 0.006(3) 0.004(3) 0.000(3)
C33 0.028(4) 0.032(4) 0.016(3) 0.004(3) 0.003(3) -0.003(3)
C34 0.020(3) 0.032(4) 0.013(3) 0.000(3) 0.005(2) -0.001(3)
C35 0.019(3) 0.033(4) 0.018(3) -0.004(3) 0.002(3) -0.004(3)
C36 0.017(3) 0.045(5) 0.017(3) 0.000(3) 0.008(3) -0.002(3)
C37 0.019(3) 0.036(5) 0.032(4) -0.007(3) 0.002(3) 0.002(3)
C38 0.025(4) 0.043(5) 0.026(4) 0.000(3) 0.003(3) 0.005(3)
C39 0.021(3) 0.033(4) 0.024(3) -0.004(3) 0.000(3) -0.002(3)
C40 0.026(4) 0.038(5) 0.020(3) 0.005(3) 0.008(3) -0.003(3)
C41 0.031(4) 0.034(5) 0.025(4) -0.003(3) 0.007(3) -0.007(3)
C42 0.030(4) 0.046(5) 0.021(3) 0.005(3) 0.007(3) -0.001(4)
C43 0.036(4) 0.051(5) 0.024(4) 0.006(3) 0.007(3) -0.023(4)
C44 0.028(4) 0.039(5) 0.029(4) -0.009(3) 0.006(3) -0.015(3)
C45 0.024(3) 0.040(5) 0.015(3) 0.003(3) 0.005(3) -0.003(3)
C46 0.020(3) 0.026(4) 0.026(3) 0.000(3) 0.005(3) -0.010(3)
C47 0.024(3) 0.029(4) 0.021(3) 0.001(3) 0.003(3) 0.000(3)
C48 0.031(4) 0.026(4) 0.028(4) -0.003(3) 0.004(3) -0.005(3)
C49 0.037(4) 0.037(5) 0.018(3) -0.003(3) 0.003(3) -0.005(3)
C50 0.044(5) 0.065(6) 0.026(4) -0.002(4) 0.016(3) -0.010(4)
C51 0.030(4) 0.063(6) 0.031(4) -0.007(4) 0.016(3) -0.008(4)
C52 0.028(4) 0.030(4) 0.027(4) 0.000(3) 0.006(3) -0.002(3)
O1W 0.071(6) 0.061(7) 0.083(10) -0.007(6) -0.014(6) 0.032(5)
O2W 0.061(7) 0.086(8) 0.099(9) -0.012(6) 0.018(5) -0.009(5)

loop_
_atom_type_symbol
_atom_type_description
_atom_type_scat_dispersion_real
_atom_type_scat_dispersion_imag
_atom_type_scat_source
C C 0.0033 0.0016 'International Tables Vol C Tables 4.2.6.8 and 6.1.1.4'
H H 0.0000 0.0000 'International Tables Vol C Tables 4.2.6.8 and 6.1.1.4'
N N 0.0061 0.0033 'International Tables Vol C Tables 4.2.6.8 and 6.1.1.4'
O O 0.0106 0.0060 'International Tables Vol C Tables 4.2.6.8 and 6.1.1.4'
S S 0.1246 0.1234 'International Tables Vol C Tables 4.2.6.8 and 6.1.1.4'
Ni Ni 0.3393 1.1124 'International Tables Vol C Tables 4.2.6.8 and 6.1.1.4'

loop_
_geom_angle_atom_site_label_1
_geom_angle_atom_site_label_2
_geom_angle_atom_site_label_3
_geom_angle
O1 Ni1 O4 92.98(17)
O1 Ni1 N1 87.83(18)
O4 Ni1 N1 175.96(18)
O1 Ni1 N3 90.17(18)
O4 Ni1 N3 86.73(18)
N1 Ni1 N3 97.2(2)
O1 Ni1 O14 88.14(17)
O4 Ni1 O14 88.34(17)
N1 Ni1 O14 87.73(18)
N3 Ni1 O14 174.69(18)
O1 Ni1 S1 169.71(13)
O4 Ni1 S1 97.23(12)
N1 Ni1 S1 81.90(14)
N3 Ni1 S1 91.66(13)
O14 Ni1 S1 90.89(13)
O7 Ni2 O10 91.72(17)
O7 Ni2 N5 173.48(19)
O10 Ni2 N5 88.27(18)
O7 Ni2 N7 88.00(19)
O10 Ni2 N7 89.59(18)
N5 Ni2 N7 98.5(2)
O7 Ni2 O13 85.95(17)
O10 Ni2 O13 90.84(19)
N5 Ni2 O13 87.53(18)
N7 Ni2 O13 173.95(18)
O7 Ni2 S3 98.18(13)
O10 Ni2 S3 170.07(13)
N5 Ni2 S3 81.99(14)
N7 Ni2 S3 89.92(13)
O13 Ni2 S3 90.69(14)
C1 S1 S2 104.6(2)
C1 S1 Ni1 96.0(2)
S2 S1 Ni1 106.49(8)
C14 S2 S1 106.6(2)
C40 S3 S4 102.8(2)
C40 S3 Ni2 94.2(2)
S4 S3 Ni2 108.06(8)
C27 S4 S3 108.1(2)
C13 O1 Ni1 121.8(4)
C26 O4 Ni1 119.4(4)
C39 O7 Ni2 122.8(4)
C52 O10 Ni2 119.6(4)
Ni2 O13 H13A 109.5
Ni2 O13 H13B 104.7
H13A O13 H13B 114.2
Ni1 O14 H14A 109.5
Ni1 O14 H14B 111.9
H14A O14 H14B 109.8
C7 N1 C6 119.5(5)
C7 N1 Ni1 122.6(4)
C6 N1 Ni1 117.8(4)
O2 N2 O3 122.8(6)
O2 N2 C10 119.6(6)
O3 N2 C10 117.6(7)
C20 N3 C19 117.3(5)
C20 N3 Ni1 120.3(4)
C19 N3 Ni1 119.4(4)
O6 N4 O5 122.0(5)
O6 N4 C23 119.2(5)
O5 N4 C23 118.8(6)
C46 N5 C45 120.0(5)
C46 N5 Ni2 122.7(4)
C45 N5 Ni2 117.0(4)
O12 N6 O11 122.8(6)
O12 N6 C49 118.8(5)
O11 N6 C49 118.5(6)
C33 N7 C32 115.3(5)
C33 N7 Ni2 121.6(4)
C32 N7 Ni2 121.6(4)
O9 N8 O8 122.3(5)
O9 N8 C36 119.4(5)
O8 N8 C36 118.3(5)
C2 C1 C6 121.0(6)
C2 C1 S1 120.1(5)
C6 C1 S1 118.8(5)
C3 C2 C1 120.2(6)
C3 C2 H2A 119.9
C1 C2 H2A 119.9
C4 C3 C2 118.7(6)
C4 C3 H3A 120.6
C2 C3 H3A 120.6
C5 C4 C3 121.7(7)
C5 C4 H4A 119.1
C3 C4 H4A 119.1
C4 C5 C6 120.0(6)
C4 C5 H5A 120.0
C6 C5 H5A 120.0
C5 C6 C1 118.3(6)
C5 C6 N1 123.1(5)
C1 C6 N1 118.5(6)
N1 C7 C8 125.9(6)
N1 C7 H7A 117.1
C8 C7 H7A 117.1
C9 C8 C7 117.1(6)
C9 C8 C13 120.1(5)
C7 C8 C13 122.8(5)
C10 C9 C8 120.7(6)
C10 C9 H9A 119.6
C8 C9 H9A 119.6
C9 C10 C11 120.7(6)
C9 C10 N2 119.1(7)
C11 C10 N2 120.3(6)
C12 C11 C10 119.4(6)
C12 C11 H11A 120.3
C10 C11 H11A 120.3
C11 C12 C13 123.0(7)
C11 C12 H12A 118.5
C13 C12 H12A 118.5
O1 C13 C12 120.9(6)
O1 C13 C8 123.2(5)
C12 C13 C8 115.9(6)
C19 C14 C15 119.8(6)
C19 C14 S2 123.2(5)
C15 C14 S2 116.5(5)
C16 C15 C14 119.3(6)
C16 C15 H15A 120.3
C14 C15 H15A 120.3
C17 C16 C15 121.2(6)
C17 C16 H16A 119.4
C15 C16 H16A 119.4
C16 C17 C18 119.2(6)
C16 C17 H17A 120.4
C18 C17 H17A 120.4
C19 C18 C17 121.1(6)
C19 C18 H18A 119.5
C17 C18 H18A 119.5
C18 C19 C14 119.3(6)
C18 C19 N3 120.3(5)
C14 C19 N3 120.3(5)
N3 C20 C21 124.6(6)
N3 C20 H20A 117.7
C21 C20 H20A 117.7
C22 C21 C26 120.2(6)
C22 C21 C20 116.6(5)
C26 C21 C20 123.1(5)
C23 C22 C21 120.7(6)
C23 C22 H22A 119.7
C21 C22 H22A 119.7
C22 C23 C24 120.5(6)
C22 C23 N4 119.1(6)
C24 C23 N4 120.3(6)
C25 C24 C23 119.8(6)
C25 C24 H24A 120.1
C23 C24 H24A 120.1
C24 C25 C26 121.6(6)
C24 C25 H25A 119.2
C26 C25 H25A 119.2
O4 C26 C21 123.1(5)
O4 C26 C25 120.0(6)
C21 C26 C25 116.9(6)
C28 C27 C32 119.0(6)
C28 C27 S4 116.7(5)
C32 C27 S4 123.3(5)
C29 C28 C27 120.6(6)
C29 C28 H28A 119.7
C27 C28 H28A 119.7
C30 C29 C28 119.6(7)
C30 C29 H29A 120.2
C28 C29 H29A 120.2
C29 C30 C31 120.5(7)
C29 C30 H30A 119.8
C31 C30 H30A 119.8
C32 C31 C30 121.3(6)
C32 C31 H31A 119.4
C30 C31 H31A 119.4
C31 C32 C27 118.9(6)
C31 C32 N7 120.9(5)
C27 C32 N7 120.0(5)
N7 C33 C34 125.2(6)
N7 C33 H33A 117.4
C34 C33 H33A 117.4
C35 C34 C39 119.0(5)
C35 C34 C33 117.3(5)
C39 C34 C33 123.7(5)
C36 C35 C34 120.8(6)
C36 C35 H35A 119.6
C34 C35 H35A 119.6
C35 C36 C37 120.8(5)
C35 C36 N8 119.0(6)
C37 C36 N8 120.2(5)
C38 C37 C36 119.5(6)
C38 C37 H37A 120.2
C36 C37 H37A 120.2
C37 C38 C39 122.0(6)
C37 C38 H38A 119.0
C39 C38 H38A 119.0
O7 C39 C38 119.7(6)
O7 C39 C34 122.7(5)
C38 C39 C34 117.6(6)
C45 C40 C41 120.6(6)
C45 C40 S3 120.3(4)
C41 C40 S3 119.1(5)
C42 C41 C40 119.9(6)
C42 C41 H41A 120.1
C40 C41 H41A 120.1
C43 C42 C41 119.4(6)
C43 C42 H42A 120.3
C41 C42 H42A 120.3
C42 C43 C44 120.8(6)
C42 C43 H43A 119.6
C44 C43 H43A 119.6
C45 C44 C43 120.4(6)
C45 C44 H44A 119.8
C43 C44 H44A 119.8
C44 C45 C40 118.9(5)
C44 C45 N5 123.5(6)
C40 C45 N5 117.5(5)
N5 C46 C47 124.8(6)
N5 C46 H46A 117.6
C47 C46 H46A 117.6
C48 C47 C46 117.8(6)
C48 C47 C52 118.9(5)
C46 C47 C52 123.3(5)
C49 C48 C47 120.7(6)
C49 C48 H48A 119.7
C47 C48 H48A 119.7
C48 C49 C50 121.6(6)
C48 C49 N6 119.5(6)
C50 C49 N6 118.9(6)
C51 C50 C49 118.4(6)
C51 C50 H50A 120.8
C49 C50 H50A 120.8
C50 C51 C52 123.4(6)
C50 C51 H51A 118.3
C52 C51 H51A 118.3
O10 C52 C51 120.0(6)
O10 C52 C47 123.0(5)
C51 C52 C47 117.0(6)

loop_
_geom_bond_atom_site_label_1
_geom_bond_atom_site_label_2
_geom_bond_distance
Ni1 O1 2.015(4)
Ni1 O4 2.020(4)
Ni1 N1 2.045(5)
Ni1 N3 2.055(5)
Ni1 O14 2.078(4)
Ni1 S1 2.4325(17)
Ni2 O7 1.994(4)
Ni2 O10 2.009(4)
Ni2 N5 2.033(5)
Ni2 N7 2.071(5)
Ni2 O13 2.114(5)
Ni2 S3 2.4365(18)
S1 C1 1.777(7)
S1 S2 2.072(2)
S2 C14 1.775(6)
S3 C40 1.775(7)
S3 S4 2.062(3)
S4 C27 1.763(6)
O1 C13 1.283(7)
O2 N2 1.230(7)
O3 N2 1.244(7)
O4 C26 1.298(7)
O5 N4 1.229(7)
O6 N4 1.224(7)
O7 C39 1.308(7)
O8 N8 1.234(6)
O9 N8 1.229(6)
O10 C52 1.293(7)
O11 N6 1.223(7)
O12 N6 1.222(7)
O13 H13A 0.8200
O13 H13B 0.8805
O14 H14A 0.8200
O14 H14B 0.8699
N1 C7 1.289(7)
N1 C6 1.429(7)
N2 C10 1.454(8)
N3 C20 1.290(7)
N3 C19 1.419(7)
N4 C23 1.435(8)
N5 C46 1.287(7)
N5 C45 1.429(7)
N6 C49 1.449(8)
N7 C33 1.302(7)
N7 C32 1.414(7)
N8 C36 1.443(8)
C1 C2 1.381(8)
C1 C6 1.395(9)
C2 C3 1.382(9)
C2 H2A 0.9300
C3 C4 1.377(9)
C3 H3A 0.9300
C4 C5 1.375(9)
C4 H4A 0.9300
C5 C6 1.388(9)
C5 H5A 0.9300
C7 C8 1.434(8)
C7 H7A 0.9300
C8 C9 1.391(8)
C8 C13 1.445(9)
C9 C10 1.362(9)
C9 H9A 0.9300
C10 C11 1.389(10)
C11 C12 1.366(9)
C11 H11A 0.9300
C12 C13 1.403(8)
C12 H12A 0.9300
C14 C19 1.388(8)
C14 C15 1.392(8)
C15 C16 1.376(9)
C15 H15A 0.9300
C16 C17 1.369(9)
C16 H16A 0.9300
C17 C18 1.378(9)
C17 H17A 0.9300
C18 C19 1.377(8)
C18 H18A 0.9300
C20 C21 1.453(8)
C20 H20A 0.9300
C21 C22 1.395(8)
C21 C26 1.416(9)
C22 C23 1.371(8)
C22 H22A 0.9300
C23 C24 1.391(9)
C24 C25 1.368(9)
C24 H24A 0.9300
C25 C26 1.430(9)
C25 H25A 0.9300
C27 C28 1.395(9)
C27 C32 1.409(8)
C28 C29 1.378(10)
C28 H28A 0.9300
C29 C30 1.366(10)
C29 H29A 0.9300
C30 C31 1.377(9)
C30 H30A 0.9300
C31 C32 1.369(8)
C31 H31A 0.9300
C33 C34 1.449(8)
C33 H33A 0.9300
C34 C35 1.394(8)
C34 C39 1.421(8)
C35 C36 1.375(8)
C35 H35A 0.9300
C36 C37 1.382(8)
C37 C38 1.353(9)
C37 H37A 0.9300
C38 C39 1.415(8)
C38 H38A 0.9300
C40 C45 1.381(8)
C40 C41 1.391(8)
C41 C42 1.376(9)
C41 H41A 0.9300
C42 C43 1.374(9)
C42 H42A 0.9300
C43 C44 1.380(8)
C43 H43A 0.9300
C44 C45 1.377(9)
C44 H44A 0.9300
C46 C47 1.432(8)
C46 H46A 0.9300
C47 C48 1.394(8)
C47 C52 1.447(8)
C48 C49 1.367(8)
C48 H48A 0.9300
C49 C50 1.397(9)
C50 C51 1.358(9)
C50 H50A 0.9300
C51 C52 1.400(8)
C51 H51A 0.9300
